data_2204763
loop_
_publ_author_name
'Daqing Shi'
'Lihui Niu'
'Xiangshan Wang'
'Qiya Zhuang'
'Yong Zhang'

_publ_section_title
;2-Amino-7-methyl-4-(3,4-methylenedioxyphenyl)-5-oxopyrano[3,2-<i>c</i>]pyran-3-carbonitrile
 <i>N,N</i>-dimethylformamide solvate
;
_journal_issue 12
_journal_name_full 'Acta Crystallographica Section E'
_journal_page_first o2371
_journal_page_last o2373
_journal_paper_doi 10.1107/S1600536804029289
_journal_volume 60
_journal_year 2004
_chemical_formula_iupac 'C17 H12 N2 O5, C3 H7 N O'
_chemical_formula_moiety 'C17 H12 N2 O5, C3 H7 N O'
_chemical_formula_sum 'C20 H19 N3 O6'
_chemical_formula_weight 397.38
_chemical_melting_point 502.0(10)
_chemical_name_systematic
;
2-Amino-7-methyl-4-(3,4-methylenedioxyphenyl)-5-oxopyrano[3,2-c]pyran-3-
carbonitrile N,N-dimethylformamide solvate
;
_space_group_IT_number 2
_symmetry_cell_setting triclinic
_symmetry_space_group_name_Hall '-P 1'
_symmetry_space_group_name_H-M 'P -1'
_atom_sites_solution_hydrogens geom
_atom_sites_solution_primary direct
_atom_sites_solution_secondary difmap
_cell_angle_alpha 107.117(5)
_cell_angle_beta 93.142(3)
_cell_angle_gamma 104.813(5)
_cell_formula_units_Z 2
_cell_length_a 6.7513(18)
_cell_length_b 11.010(3)
_cell_length_c 13.740(4)
_cell_measurement_reflns_used 3676
_cell_measurement_temperature 193(2)
_cell_measurement_theta_max 25.3
_cell_measurement_theta_min 3.1
_cell_volume 934.2(4)
_computing_cell_refinement CrystalClear
_computing_data_collection 'CrystalClear (Rigaku, 2000)'
_computing_data_reduction 'CrystalStructure (Rigaku/MSC, 2003)'
_computing_molecular_graphics SHELXTL
_computing_publication_material SHELXTL
_computing_structure_refinement SHELXTL
_computing_structure_solution 'SHELXTL (Sheldrick, 1997)'
_diffrn_ambient_temperature 193(2)
_diffrn_detector_area_resol_mean 7.31
_diffrn_measured_fraction_theta_full 0.992
_diffrn_measured_fraction_theta_max 0.992
_diffrn_measurement_device_type 'Rigaku Mercury'
_diffrn_measurement_method \w
_diffrn_radiation_monochromator graphite
_diffrn_radiation_source 'fine-focus sealed tube'
_diffrn_radiation_type MoK\a
_diffrn_radiation_wavelength 0.71070
_diffrn_reflns_av_R_equivalents 0.0167
_diffrn_reflns_av_sigmaI/netI 0.0240
_diffrn_reflns_limit_h_max 7
_diffrn_reflns_limit_h_min -8
_diffrn_reflns_limit_k_max 13
_diffrn_reflns_limit_k_min -13
_diffrn_reflns_limit_l_max 15
_diffrn_reflns_limit_l_min -16
_diffrn_reflns_number 9243
_diffrn_reflns_theta_full 25.33
_diffrn_reflns_theta_max 25.33
_diffrn_reflns_theta_min 3.13
_exptl_absorpt_coefficient_mu 0.106
_exptl_absorpt_correction_T_max 0.981
_exptl_absorpt_correction_T_min 0.924
_exptl_absorpt_correction_type multi-scan
_exptl_absorpt_process_details '(Jacobson, 1998)'
_exptl_crystal_colour yellow
_exptl_crystal_density_diffrn 1.413
_exptl_crystal_density_method 'not measured'
_exptl_crystal_description block
_exptl_crystal_F_000 416
_exptl_crystal_size_max 0.60
_exptl_crystal_size_mid 0.36
_exptl_crystal_size_min 0.18
_refine_diff_density_max 0.181
_refine_diff_density_min -0.200
_refine_ls_extinction_method none
_refine_ls_goodness_of_fit_ref 1.048
_refine_ls_hydrogen_treatment mixed
_refine_ls_matrix_type full
_refine_ls_number_parameters 274
_refine_ls_number_reflns 3391
_refine_ls_number_restraints 0
_refine_ls_restrained_S_all 1.048
_refine_ls_R_factor_all 0.0446
_refine_ls_R_factor_gt 0.0392
_refine_ls_shift/su_max 0.000
_refine_ls_shift/su_mean 0.000
_refine_ls_structure_factor_coef Fsqd
_refine_ls_weighting_details 'calc w = 1/[\s^2^(Fo^2^)+(0.0516P)^2^+0.295P] where P = (Fo^2^+2Fc^2^)/3'
_refine_ls_weighting_scheme calc
_refine_ls_wR_factor_gt 0.0974
_refine_ls_wR_factor_ref 0.1018
_reflns_number_gt 3042
_reflns_number_total 3391
_reflns_threshold_expression I>2\s(I)
_cod_data_source_file ob6426.cif
_cod_data_source_block I
_cod_depositor_comments
;
The following automatic conversions were performed:

'_chemical_melting_point' value '501-503' was changed to '502.0(10)'
- the average value was taken and precision was estimated.

Automatic conversion script
Id: cif_fix_values 1646 2011-03-28 12:23:43Z adriana 

The following automatic conversions were performed:

'_chemical_melting_point' value '501-503' was changed to '502.0(10)'
- the average value was taken and precision was estimated.

Automatic conversion script
Id: cif_fix_values 1715 2011-07-08 13:25:40Z adriana 
;
_cod_original_cell_volume 934.2(5)
_cod_database_code 2204763
_cod_database_fobs_code 2204763

loop_
_symmetry_equiv_pos_as_xyz
'x, y, z'
'-x, -y, -z'

loop_
_atom_site_label
_atom_site_fract_x
_atom_site_fract_y
_atom_site_fract_z
_atom_site_U_iso_or_equiv
_atom_site_adp_type
_atom_site_calc_flag
_atom_site_refinement_flags
_atom_site_occupancy
_atom_site_type_symbol
O1 0.33414(14) 0.46108(9) 0.35445(7) 0.0246(2) Uani d . 1 O
O2 -0.27104(16) 0.20080(11) 0.11811(8) 0.0357(3) Uani d . 1 O
O3 -0.00581(15) 0.12007(9) 0.13271(7) 0.0273(2) Uani d . 1 O
O4 -0.47277(17) 0.65512(15) 0.08459(11) 0.0553(4) Uani d . 1 O
O5 -0.19544(16) 0.72972(12) 0.00578(9) 0.0394(3) Uani d . 1 O
O6 0.6460(2) 1.12501(13) 0.35697(11) 0.0585(4) Uani d . 1 O
N1 0.3683(2) 0.63387(13) 0.49442(10) 0.0301(3) Uani d . 1 N
N2 -0.1505(2) 0.69377(13) 0.49341(10) 0.0345(3) Uani d . 1 N
N3 0.7918(2) 0.95910(14) 0.35120(11) 0.0430(4) Uani d . 1 N
C1 0.2395(2) 0.55010(13) 0.41067(10) 0.0226(3) Uani d . 1 C
C2 0.0407(2) 0.54365(13) 0.38109(10) 0.0226(3) Uani d . 1 C
C3 -0.0834(2) 0.45022(13) 0.27893(10) 0.0226(3) Uani d . 1 C
H3 -0.2252 0.4091 0.2921 0.027 Uiso calc R 1 H
C4 0.0176(2) 0.34165(13) 0.24049(10) 0.0222(3) Uani d . 1 C
C5 0.2114(2) 0.35018(13) 0.27866(10) 0.0218(3) Uani d . 1 C
C6 -0.0986(2) 0.22205(14) 0.16108(11) 0.0256(3) Uani d . 1 C
C7 0.1924(2) 0.13364(14) 0.17196(11) 0.0254(3) Uani d . 1 C
C8 0.3039(2) 0.24590(14) 0.24386(10) 0.0243(3) Uani d . 1 C
H8 0.4416 0.2555 0.2709 0.029 Uiso calc R 1 H
C9 -0.0581(2) 0.62911(14) 0.44479(11) 0.0254(3) Uani d . 1 C
C10 -0.1056(2) 0.52469(13) 0.20279(10) 0.0226(3) Uani d . 1 C
C11 -0.2952(2) 0.54806(16) 0.18254(12) 0.0310(3) Uani d . 1 C
H11 -0.4121 0.5154 0.2127 0.037 Uiso calc R 1 H
C12 -0.3050(2) 0.62038(16) 0.11710(12) 0.0323(3) Uani d . 1 C
C13 -0.1388(2) 0.66641(14) 0.07117(11) 0.0270(3) Uani d . 1 C
C14 0.0483(2) 0.64486(15) 0.08949(12) 0.0295(3) Uani d . 1 C
H14 0.1632 0.6770 0.0579 0.035 Uiso calc R 1 H
C15 0.0618(2) 0.57320(14) 0.15703(11) 0.0271(3) Uani d . 1 C
H15 0.1899 0.5571 0.1721 0.032 Uiso calc R 1 H
C16 -0.3901(3) 0.7472(2) 0.03162(16) 0.0520(5) Uani d . 1 C
H16A -0.4854 0.7299 -0.0314 0.062 Uiso calc R 1 H
H16B -0.3720 0.8391 0.0763 0.062 Uiso calc R 1 H
C17 0.2586(2) 0.01296(15) 0.12703(12) 0.0349(4) Uani d . 1 C
H17A 0.3980 0.0255 0.1600 0.052 Uiso calc R 1 H
H17B 0.2595 -0.0032 0.0530 0.052 Uiso calc R 1 H
H17C 0.1620 -0.0632 0.1383 0.052 Uiso calc R 1 H
C18 0.7951(3) 1.07960(16) 0.34992(12) 0.0427(4) Uani d . 1 C
H18 0.9229 1.1353 0.3430 0.051 Uiso calc R 1 H
C19 0.9804(3) 0.91828(19) 0.34974(16) 0.0521(5) Uani d . 1 C
H19A 1.0964 0.9904 0.3455 0.078 Uiso calc R 1 H
H19B 0.9637 0.8395 0.2899 0.078 Uiso calc R 1 H
H19C 1.0083 0.8974 0.4128 0.078 Uiso calc R 1 H
C20 0.6037(4) 0.8691(2) 0.3640(2) 0.0738(7) Uani d . 1 C
H20A 0.4879 0.9067 0.3599 0.111 Uiso calc R 1 H
H20B 0.6215 0.8563 0.4312 0.111 Uiso calc R 1 H
H20C 0.5748 0.7835 0.3096 0.111 Uiso calc R 1 H
H1A 0.497(3) 0.6310(17) 0.5003(13) 0.035(4) Uiso d . 1 H
H1B 0.333(3) 0.706(2) 0.5340(15) 0.046(5) Uiso d . 1 H

loop_
_atom_site_aniso_label
_atom_site_aniso_U_11
_atom_site_aniso_U_22
_atom_site_aniso_U_33
_atom_site_aniso_U_12
_atom_site_aniso_U_13
_atom_site_aniso_U_23
O1 0.0193(5) 0.0239(5) 0.0274(5) 0.0063(4) 0.0010(4) 0.0037(4)
O2 0.0262(6) 0.0376(6) 0.0371(6) 0.0079(5) -0.0081(4) 0.0059(5)
O3 0.0261(5) 0.0260(5) 0.0278(5) 0.0069(4) -0.0008(4) 0.0066(4)
O4 0.0260(6) 0.0927(10) 0.0821(9) 0.0271(6) 0.0148(6) 0.0692(9)
O5 0.0317(6) 0.0578(7) 0.0473(7) 0.0190(5) 0.0093(5) 0.0382(6)
O6 0.0717(9) 0.0437(7) 0.0563(8) 0.0309(7) -0.0084(7) 0.0013(6)
N1 0.0236(7) 0.0300(7) 0.0318(7) 0.0096(5) -0.0022(5) 0.0019(6)
N2 0.0329(7) 0.0401(7) 0.0346(7) 0.0177(6) 0.0069(6) 0.0113(6)
N3 0.0542(9) 0.0339(7) 0.0473(8) 0.0169(7) 0.0151(7) 0.0173(7)
C1 0.0240(7) 0.0223(7) 0.0236(7) 0.0075(6) 0.0050(5) 0.0095(6)
C2 0.0228(7) 0.0263(7) 0.0227(7) 0.0092(6) 0.0042(5) 0.0115(6)
C3 0.0185(6) 0.0256(7) 0.0246(7) 0.0055(5) 0.0019(5) 0.0105(6)
C4 0.0218(7) 0.0240(7) 0.0230(7) 0.0056(5) 0.0028(5) 0.0115(6)
C5 0.0216(7) 0.0225(7) 0.0209(6) 0.0031(5) 0.0027(5) 0.0091(5)
C6 0.0254(7) 0.0272(7) 0.0260(7) 0.0075(6) 0.0025(6) 0.0115(6)
C7 0.0252(7) 0.0275(7) 0.0262(7) 0.0083(6) 0.0038(6) 0.0117(6)
C8 0.0200(7) 0.0269(7) 0.0273(7) 0.0074(6) 0.0028(5) 0.0102(6)
C9 0.0249(7) 0.0281(7) 0.0256(7) 0.0074(6) 0.0013(6) 0.0127(6)
C10 0.0215(7) 0.0245(7) 0.0217(7) 0.0068(5) 0.0012(5) 0.0071(5)
C11 0.0199(7) 0.0438(9) 0.0379(8) 0.0096(6) 0.0073(6) 0.0245(7)
C12 0.0201(7) 0.0460(9) 0.0401(8) 0.0137(7) 0.0031(6) 0.0241(7)
C13 0.0279(7) 0.0313(8) 0.0265(7) 0.0094(6) 0.0025(6) 0.0154(6)
C14 0.0237(7) 0.0362(8) 0.0355(8) 0.0101(6) 0.0100(6) 0.0192(7)
C15 0.0207(7) 0.0330(8) 0.0331(8) 0.0115(6) 0.0041(6) 0.0154(6)
C16 0.0349(9) 0.0792(14) 0.0719(13) 0.0267(9) 0.0135(9) 0.0581(12)
C17 0.0353(8) 0.0280(8) 0.0374(8) 0.0104(7) 0.0018(7) 0.0041(7)
C18 0.0625(11) 0.0320(9) 0.0314(8) 0.0161(8) -0.0002(8) 0.0058(7)
C19 0.0636(12) 0.0474(11) 0.0566(12) 0.0279(10) 0.0193(10) 0.0208(9)
C20 0.0680(15) 0.0532(13) 0.113(2) 0.0207(11) 0.0383(14) 0.0383(14)

loop_
_atom_type_symbol
_atom_type_description
_atom_type_scat_dispersion_real
_atom_type_scat_dispersion_imag
_atom_type_scat_source
C C 0.0033 0.0016 'International Tables Vol C Tables 4.2.6.8 and 6.1.1.4'
H H 0.0000 0.0000 'International Tables Vol C Tables 4.2.6.8 and 6.1.1.4'
N N 0.0061 0.0033 'International Tables Vol C Tables 4.2.6.8 and 6.1.1.4'
O O 0.0106 0.0060 'International Tables Vol C Tables 4.2.6.8 and 6.1.1.4'

loop_
_geom_angle_atom_site_label_1
_geom_angle_atom_site_label_2
_geom_angle_atom_site_label_3
_geom_angle
_geom_angle_publ_flag
C1 O1 C5 117.85(10) no
C7 O3 C6 122.60(11) no
C12 O4 C16 104.75(12) ?
C13 O5 C16 104.45(11) ?
C1 N1 H1A 118.1(11) ?
C1 N1 H1B 119.5(12) ?
H1A N1 H1B 120.1(16) ?
C18 N3 C20 120.76(17) ?
C18 N3 C19 120.89(16) ?
C20 N3 C19 118.10(15) ?
N1 C1 C2 128.45(13) no
N1 C1 O1 110.10(12) no
C2 C1 O1 121.41(12) no
C1 C2 C9 120.13(13) ?
C1 C2 C3 123.02(12) no
C9 C2 C3 116.82(12) ?
C4 C3 C2 107.77(11) no
C4 C3 C10 113.72(11) ?
C2 C3 C10 111.42(11) ?
C4 C3 H3 107.9 ?
C2 C3 H3 107.9 ?
C10 C3 H3 107.9 ?
C5 C4 C6 118.50(12) ?
C5 C4 C3 122.91(12) ?
C6 C4 C3 118.57(12) ?
C4 C5 O1 122.48(12) ?
C4 C5 C8 122.63(13) ?
O1 C5 C8 114.89(11) ?
O2 C6 O3 116.85(12) no
O2 C6 C4 126.18(13) no
O3 C6 C4 116.95(12) no
C8 C7 O3 120.78(12) ?
C8 C7 C17 126.80(13) ?
O3 C7 C17 112.42(12) ?
C7 C8 C5 118.40(13) ?
C7 C8 H8 120.8 ?
C5 C8 H8 120.8 ?
N2 C9 C2 175.74(15) no
C15 C10 C11 120.00(13) ?
C15 C10 C3 120.76(12) ?
C11 C10 C3 119.20(12) ?
C12 C11 C10 117.06(13) ?
C12 C11 H11 121.5 ?
C10 C11 H11 121.5 ?
C11 C12 C13 122.40(13) ?
C11 C12 O4 128.06(13) ?
C13 C12 O4 109.52(13) ?
C14 C13 C12 121.77(13) ?
C14 C13 O5 128.30(13) ?
C12 C13 O5 109.91(12) ?
C13 C14 C15 116.58(13) ?
C13 C14 H14 121.7 ?
C15 C14 H14 121.7 ?
C10 C15 C14 122.19(12) ?
C10 C15 H15 118.9 ?
C14 C15 H15 118.9 ?
O5 C16 O4 107.43(12) ?
O5 C16 H16A 110.2 ?
O4 C16 H16A 110.2 ?
O5 C16 H16B 110.2 ?
O4 C16 H16B 110.2 ?
H16A C16 H16B 108.5 ?
C7 C17 H17A 109.5 ?
C7 C17 H17B 109.5 ?
H17A C17 H17B 109.5 ?
C7 C17 H17C 109.5 ?
H17A C17 H17C 109.5 ?
H17B C17 H17C 109.5 ?
O6 C18 N3 125.26(19) ?
O6 C18 H18 117.4 ?
N3 C18 H18 117.4 ?
N3 C19 H19A 109.5 ?
N3 C19 H19B 109.5 ?
H19A C19 H19B 109.5 ?
N3 C19 H19C 109.5 ?
H19A C19 H19C 109.5 ?
H19B C19 H19C 109.5 ?
N3 C20 H20A 109.5 ?
N3 C20 H20B 109.5 ?
H20A C20 H20B 109.5 ?
N3 C20 H20C 109.5 ?
H20A C20 H20C 109.5 ?
H20B C20 H20C 109.5 ?

loop_
_geom_bond_atom_site_label_1
_geom_bond_atom_site_label_2
_geom_bond_distance
_geom_bond_publ_flag
O1 C1 1.3762(16) y
O1 C5 1.3791(16) y
O2 C6 1.2096(17) y
O3 C7 1.3694(17) y
O3 C6 1.3905(17) y
O4 C12 1.3768(18) ?
O4 C16 1.434(2) ?
O5 C13 1.3808(17) ?
O5 C16 1.425(2) ?
O6 C18 1.229(2) ?
N1 C1 1.3364(19) y
N1 H1A 0.874(18) ?
N1 H1B 0.92(2) ?
N2 C9 1.1552(19) y
N3 C18 1.327(2) ?
N3 C20 1.452(3) ?
N3 C19 1.454(2) ?
C1 C2 1.3592(19) y
C2 C9 1.4128(19) ?
C2 C3 1.5200(19) y
C3 C4 1.5028(19) y
C3 C10 1.5296(19) ?
C3 H3 1.0000 ?
C4 C5 1.3518(19) y
C4 C6 1.4394(19) ?
C5 C8 1.4189(19) ?
C7 C8 1.339(2) ?
C7 C17 1.482(2) ?
C8 H8 0.9500 ?
C10 C15 1.3876(19) ?
C10 C11 1.3975(19) ?
C11 C12 1.374(2) ?
C11 H11 0.9500 ?
C12 C13 1.374(2) ?
C13 C14 1.367(2) ?
C14 C15 1.397(2) ?
C14 H14 0.9500 ?
C15 H15 0.9500 ?
C16 H16A 0.9900 ?
C16 H16B 0.9900 ?
C17 H17A 0.9800 ?
C17 H17B 0.9800 ?
C17 H17C 0.9800 ?
C18 H18 0.9500 ?
C19 H19A 0.9800 ?
C19 H19B 0.9800 ?
C19 H19C 0.9800 ?
C20 H20A 0.9800 ?
C20 H20B 0.9800 ?
C20 H20C 0.9800 ?

loop_
_geom_hbond_atom_site_label_D
_geom_hbond_atom_site_label_H
_geom_hbond_atom_site_label_A
_geom_hbond_site_symmetry_A
_geom_hbond_distance_DH
_geom_hbond_distance_HA
_geom_hbond_distance_DA
_geom_hbond_angle_DHA
N1 H1B O6 2_676 0.92(2) 1.98(2) 2.862(2) 160(2)
N1 H1A N2 1_655 0.87(2) 2.32(2) 3.147(2) 158(2)
C18 H18 N2 2_676 0.95 2.57 3.135(2) 118
C16 H16A O2 2_465 0.99 2.38 3.262(2) 148
C14 H14 O4 1_655 0.95 2.55 3.212(2) 127

loop_
_geom_torsion_atom_site_label_1
_geom_torsion_atom_site_label_2
_geom_torsion_atom_site_label_3
_geom_torsion_atom_site_label_4
_geom_torsion
_geom_torsion_publ_flag
C5 O1 C1 N1 165.90(11) no
C5 O1 C1 C2 -12.22(18) y
N1 C1 C2 C9 -3.2(2) no
O1 C1 C2 C9 174.60(12) no
N1 C1 C2 C3 174.79(13) no
O1 C1 C2 C3 -7.5(2) y
C1 C2 C3 C4 20.08(17) y
C9 C2 C3 C4 -161.93(12) ?
C1 C2 C3 C10 -105.34(14) ?
C9 C2 C3 C10 72.66(15) ?
C2 C3 C4 C5 -15.53(17) y
C10 C3 C4 C5 108.51(14) ?
C2 C3 C4 C6 163.08(11) ?
C10 C3 C4 C6 -72.88(15) ?
C6 C4 C5 O1 179.71(12) no
C3 C4 C5 O1 -1.7(2) y
C6 C4 C5 C8 -0.3(2) y
C3 C4 C5 C8 178.33(12) ?
C1 O1 C5 C4 16.98(18) y
C1 O1 C5 C8 -163.03(11) no
C7 O3 C6 O2 176.85(12) no
C7 O3 C6 C4 -4.61(18) y
C5 C4 C6 O2 -178.40(14) no
C3 C4 C6 O2 2.9(2) no
C5 C4 C6 O3 3.21(18) y
C3 C4 C6 O3 -175.46(11) no
C6 O3 C7 C8 2.92(19) y
C6 O3 C7 C17 -177.90(12) no
O3 C7 C8 C5 0.3(2) y
C17 C7 C8 C5 -178.80(13) ?
C4 C5 C8 C7 -1.5(2) yes
O1 C5 C8 C7 178.48(12) ?
C1 C2 C9 N2 -162.9(19) no
C3 C2 C9 N2 19(2) no
C4 C3 C10 C15 -49.56(17) ?
C2 C3 C10 C15 72.48(16) ?
C4 C3 C10 C11 132.89(14) ?
C2 C3 C10 C11 -105.07(15) ?
C15 C10 C11 C12 -0.4(2) ?
C3 C10 C11 C12 177.21(13) ?
C10 C11 C12 C13 1.3(2) ?
C10 C11 C12 O4 179.27(16) ?
C16 O4 C12 C11 170.89(18) ?
C16 O4 C12 C13 -10.9(2) ?
C11 C12 C13 C14 -1.2(3) ?
O4 C12 C13 C14 -179.56(15) ?
C11 C12 C13 O5 177.00(15) ?
O4 C12 C13 O5 -1.35(19) ?
C16 O5 C13 C14 -168.90(17) ?
C16 O5 C13 C12 13.03(18) ?
C12 C13 C14 C15 0.2(2) ?
O5 C13 C14 C15 -177.64(14) ?
C11 C10 C15 C14 -0.6(2) ?
C3 C10 C15 C14 -178.13(13) ?
C13 C14 C15 C10 0.7(2) ?
C13 O5 C16 O4 -19.6(2) ?
C12 O4 C16 O5 18.9(2) ?
C20 N3 C18 O6 -1.5(3) ?
C19 N3 C18 O6 -175.55(17) ?
